data_4076671
loop_
_publ_author_name
'Deng, Mingli'
'Leong, Weng Kee'

_publ_section_title
;
 Reactions of the Triosmium&#x2212;Antimony Cluster
 Os3(\m-SbPh2)(\m-H)(\m3,\h2-C6H4)(CO)9with Alkynes:&#x00A0; C&#x2212;C
 Bond Coupling to a Cluster-Bound Phenylene and Catalytic Alkyne
 Cyclotrimerization
;
_journal_issue 6
_journal_name_full Organometallics
_journal_page_first 1221
_journal_paper_doi 10.1021/om010911x
_journal_volume 21
_journal_year 2002
_chemical_formula_sum 'C27 H19 O9 Os3 Sb'
_chemical_formula_weight 1179.77
_chemical_name_systematic
; 
 ? 
;
_space_group_IT_number 62
_symmetry_cell_setting orthorhombic
_symmetry_space_group_name_Hall '-P 2ac 2n'
_symmetry_space_group_name_H-M 'P n m a'
_atom_sites_solution_hydrogens geom
_atom_sites_solution_primary direct
_atom_sites_solution_secondary difmap
_audit_creation_method SHELXL-97
_cell_angle_alpha 90.00
_cell_angle_beta 90.00
_cell_angle_gamma 90.00
_cell_formula_units_Z 4
_cell_length_a 20.1830(4)
_cell_length_b 13.1745(3)
_cell_length_c 11.1624(2)
_cell_measurement_reflns_used 7435
_cell_measurement_temperature 223(2)
_cell_measurement_theta_max 31.20
_cell_measurement_theta_min 2.39
_cell_volume 2968.09(10)
_computing_cell_refinement 'Bruker SMART'
_computing_data_collection 'Bruker SMART'
_computing_data_reduction 'Bruker SHELXTL'
_computing_molecular_graphics 'Bruker SHELXTL'
_computing_publication_material 'Bruker SHELXTL'
_computing_structure_refinement 'Bruker SHELXTL'
_computing_structure_solution 'Bruker SHELXTL'
_diffrn_ambient_temperature 223(2)
_diffrn_measured_fraction_theta_full 0.943
_diffrn_measured_fraction_theta_max 0.943
_diffrn_measurement_device_type 'CCD area detector'
_diffrn_measurement_method 'phi and omega scans'
_diffrn_radiation_monochromator graphite
_diffrn_radiation_source 'fine-focus sealed tube'
_diffrn_radiation_type MoK\a
_diffrn_radiation_wavelength 0.71073
_diffrn_reflns_av_R_equivalents 0.0742
_diffrn_reflns_av_sigmaI/netI 0.0374
_diffrn_reflns_limit_h_max 28
_diffrn_reflns_limit_h_min 0
_diffrn_reflns_limit_k_max 18
_diffrn_reflns_limit_k_min 0
_diffrn_reflns_limit_l_max 16
_diffrn_reflns_limit_l_min 0
_diffrn_reflns_number 27535
_diffrn_reflns_theta_full 31.67
_diffrn_reflns_theta_max 31.67
_diffrn_reflns_theta_min 2.02
_exptl_absorpt_coefficient_mu 13.751
_exptl_absorpt_correction_T_max 0.382469
_exptl_absorpt_correction_T_min 0.129349
_exptl_absorpt_correction_type SADABS
_exptl_crystal_colour Yellow
_exptl_crystal_density_diffrn 2.640
_exptl_crystal_density_method 'not measured'
_exptl_crystal_description Plate
_exptl_crystal_F_000 2128
_exptl_crystal_size_max 0.26
_exptl_crystal_size_mid 0.20
_exptl_crystal_size_min 0.07
_refine_diff_density_max 1.735
_refine_diff_density_min -1.778
_refine_diff_density_rms 0.209
_refine_ls_extinction_method none
_refine_ls_goodness_of_fit_ref 1.001
_refine_ls_hydrogen_treatment mixed
_refine_ls_matrix_type full
_refine_ls_number_parameters 206
_refine_ls_number_reflns 4904
_refine_ls_number_restraints 0
_refine_ls_restrained_S_all 1.001
_refine_ls_R_factor_all 0.0437
_refine_ls_R_factor_gt 0.0334
_refine_ls_shift/su_max 0.047
_refine_ls_shift/su_mean 0.003
_refine_ls_structure_factor_coef Fsqd
_refine_ls_weighting_details 'calc w=1/[\s^2^(Fo^2^)+(0.0365P)^2^+0.0000P] where P=(Fo^2^+2Fc^2^)/3'
_refine_ls_weighting_scheme calc
_refine_ls_wR_factor_gt 0.0710
_refine_ls_wR_factor_ref 0.0735
_reflns_number_gt 4005
_reflns_number_total 4904
_reflns_threshold_expression >2sigma(I)
_cod_data_source_file om010911x.cif
_cod_data_source_block ml13
_cod_depositor_comments
;
The following automatic conversions were performed:

'_symmetry_cell_setting' value 'Orthorhombic' changed to
'orthorhombic' according to
/home/saulius/struct/CIF-dictionaries/cif_core.dic dictionary named
'cif_core.dic' version 2.4.1 from 2010-06-29.

Automatic conversion script
Id: cif_fix_values 1715 2011-07-08 13:25:40Z adriana 
;
_cod_original_sg_symbol_H-M Pnma
_cod_database_code 4076671

loop_
_symmetry_equiv_pos_as_xyz
'x, y, z'
'-x+1/2, -y, z+1/2'
'-x, y+1/2, -z'
'x+1/2, -y+1/2, -z+1/2'
'-x, -y, -z'
'x-1/2, y, -z-1/2'
'x, -y-1/2, z'
'-x-1/2, y-1/2, z-1/2'

loop_
_atom_site_label
_atom_site_type_symbol
_atom_site_fract_x
_atom_site_fract_y
_atom_site_fract_z
_atom_site_U_iso_or_equiv
_atom_site_adp_type
_atom_site_occupancy
_atom_site_symmetry_multiplicity
_atom_site_calc_flag
_atom_site_refinement_flags
Os1 Os 0.110913(9) 0.111982(16) 0.824480(18) 0.02725(6) Uani 1 1 d .
Os2 Os 0.221732(13) 0.2500 0.80091(2) 0.02543(7) Uani 1 2 d S
Sb3 Sb 0.08245(2) 0.2500 0.99060(4) 0.02385(10) Uani 1 2 d S
O11 O 0.1541(2) -0.0177(4) 0.6104(4) 0.0661(14) Uani 1 1 d .
O12 O -0.0216(2) 0.0059(4) 0.8613(5) 0.0655(14) Uani 1 1 d .
O13 O 0.1977(2) -0.0178(4) 0.9831(4) 0.0606(13) Uani 1 1 d .
O21 O 0.2839(3) 0.2500 1.0501(6) 0.0614(19) Uani 1 2 d S
O22 O 0.3167(2) 0.0835(4) 0.7254(5) 0.0693(15) Uani 1 1 d .
C1 C 0.1379(3) 0.2500 0.7109(6) 0.0285(15) Uani 1 2 d S
C2 C 0.0719(4) 0.2500 0.6998(8) 0.041(2) Uani 1 2 d S
C3 C 0.0224(5) 0.2500 0.6130(7) 0.044(2) Uani 1 2 d S
C4 C 0.0255(3) 0.1549(6) 0.5307(5) 0.0530(18) Uani 1 1 d .
H4A H 0.0678 0.1533 0.4895 0.080 Uiso 1 1 calc R
H4B H -0.0100 0.1580 0.4724 0.080 Uiso 1 1 calc R
H4C H 0.0207 0.0941 0.5790 0.080 Uiso 1 1 calc R
C5 C -0.0491(4) 0.2500 0.6673(7) 0.052(3) Uani 1 2 d S
H5A H -0.0815 0.2500 0.6030 0.079 Uiso 1 2 calc SR
H5B H -0.0551 0.3101 0.7163 0.079 Uiso 0.50 1 calc PR
H5C H -0.0551 0.1899 0.7163 0.079 Uiso 0.50 1 calc PR
C11 C 0.1374(3) 0.0307(5) 0.6874(6) 0.0444(15) Uani 1 1 d .
C12 C 0.0280(3) 0.0456(5) 0.8469(6) 0.0420(14) Uani 1 1 d .
C13 C 0.1636(3) 0.0294(4) 0.9258(5) 0.0395(13) Uani 1 1 d .
C21 C 0.2613(3) 0.2500 0.9594(7) 0.0366(18) Uani 1 2 d S
C22 C 0.2803(3) 0.1455(5) 0.7524(6) 0.0413(13) Uani 1 1 d .
C31 C 0.1352(3) 0.2500 1.1557(6) 0.0289(16) Uani 1 2 d S
C32 C 0.1497(3) 0.1600(5) 1.2126(5) 0.0364(12) Uani 1 1 d .
H32 H 0.1408 0.0980 1.1740 0.044 Uiso 1 1 calc R
C33 C 0.1776(3) 0.1598(6) 1.3264(6) 0.0487(17) Uani 1 1 d .
H33 H 0.1874 0.0981 1.3649 0.058 Uiso 1 1 calc R
C34 C 0.1907(4) 0.2500 1.3819(8) 0.055(3) Uani 1 2 d S
H34 H 0.2089 0.2500 1.4594 0.066 Uiso 1 2 calc SR
C41 C -0.0138(3) 0.2500 1.0704(7) 0.0261(15) Uani 1 2 d S
C42 C -0.0709(4) 0.2500 1.0011(7) 0.046(2) Uani 1 2 d S
H42 H -0.0671 0.2500 0.9172 0.055 Uiso 1 2 calc SR
C43 C -0.1322(4) 0.2500 1.0521(8) 0.054(3) Uani 1 2 d S
H43 H -0.1699 0.2500 1.0026 0.064 Uiso 1 2 calc SR
C44 C -0.1402(4) 0.2500 1.1729(8) 0.045(2) Uani 1 2 d S
H44 H -0.1827 0.2500 1.2074 0.054 Uiso 1 2 calc SR
C45 C -0.0833(4) 0.2500 1.2445(8) 0.058(3) Uani 1 2 d S
H45 H -0.0872 0.2500 1.3284 0.070 Uiso 1 2 calc SR
C46 C -0.0210(4) 0.2500 1.1917(7) 0.049(2) Uani 1 2 d S
H46 H 0.0169 0.2500 1.2405 0.058 Uiso 1 2 calc SR

loop_
_atom_site_aniso_label
_atom_site_aniso_U_11
_atom_site_aniso_U_22
_atom_site_aniso_U_33
_atom_site_aniso_U_23
_atom_site_aniso_U_13
_atom_site_aniso_U_12
Os1 0.03054(10) 0.02641(12) 0.02481(11) -0.00356(8) 0.00260(7) -0.00318(8)
Os2 0.02556(12) 0.02788(16) 0.02284(14) 0.000 0.00098(10) 0.000
Sb3 0.02564(19) 0.0262(3) 0.0197(2) 0.000 0.00165(16) 0.000
O11 0.084(3) 0.062(3) 0.053(3) -0.030(3) 0.020(3) 0.001(3)
O12 0.046(2) 0.069(4) 0.082(4) 0.000(3) 0.001(2) -0.030(2)
O13 0.080(3) 0.050(3) 0.052(3) 0.011(2) -0.002(3) 0.026(3)
O21 0.047(3) 0.106(6) 0.032(3) 0.000 -0.011(3) 0.000
O22 0.069(3) 0.053(3) 0.085(4) -0.023(3) 0.001(3) 0.023(3)
C1 0.035(3) 0.032(4) 0.019(3) 0.000 0.000(3) 0.000
C2 0.038(4) 0.036(5) 0.050(5) 0.000 0.022(4) 0.000
C3 0.070(5) 0.041(5) 0.020(4) 0.000 0.024(4) 0.000
C4 0.043(3) 0.085(5) 0.031(3) -0.006(3) -0.009(3) -0.004(3)
C5 0.030(4) 0.098(8) 0.030(4) 0.000 0.001(3) 0.000
C11 0.053(3) 0.035(4) 0.045(4) -0.009(3) 0.010(3) -0.007(3)
C12 0.042(3) 0.038(4) 0.046(4) -0.003(3) 0.000(3) -0.003(3)
C13 0.056(3) 0.029(3) 0.034(3) -0.003(3) 0.010(3) -0.002(3)
C21 0.031(3) 0.050(5) 0.029(4) 0.000 0.001(3) 0.000
C22 0.043(3) 0.041(4) 0.040(3) -0.008(3) 0.005(3) -0.001(3)
C31 0.026(3) 0.036(4) 0.024(4) 0.000 -0.005(3) 0.000
C32 0.038(3) 0.037(3) 0.034(3) 0.006(3) -0.001(2) 0.005(2)
C33 0.040(3) 0.068(5) 0.038(3) 0.015(3) 0.000(3) 0.011(3)
C34 0.040(4) 0.102(9) 0.024(4) 0.000 -0.008(3) 0.000
C41 0.025(3) 0.024(4) 0.029(4) 0.000 0.002(3) 0.000
C42 0.033(4) 0.081(7) 0.024(4) 0.000 -0.001(3) 0.000
C43 0.028(4) 0.101(8) 0.031(4) 0.000 -0.003(3) 0.000
C44 0.031(4) 0.065(7) 0.038(5) 0.000 0.005(3) 0.000
C45 0.033(4) 0.119(9) 0.023(4) 0.000 0.004(3) 0.000
C46 0.031(4) 0.091(8) 0.024(4) 0.000 -0.001(3) 0.000

loop_
_atom_type_symbol
_atom_type_description
_atom_type_scat_dispersion_real
_atom_type_scat_dispersion_imag
_atom_type_scat_source
C C 0.0033 0.0016 'International Tables Vol C Tables 4.2.6.8 and 6.1.1.4'
H H 0.0000 0.0000 'International Tables Vol C Tables 4.2.6.8 and 6.1.1.4'
O O 0.0106 0.0060 'International Tables Vol C Tables 4.2.6.8 and 6.1.1.4'
Sb Sb -0.5866 1.5461 'International Tables Vol C Tables 4.2.6.8 and 6.1.1.4'
Os Os -1.2165 7.6030 'International Tables Vol C Tables 4.2.6.8 and 6.1.1.4'

loop_
_geom_angle_atom_site_label_1
_geom_angle_atom_site_label_2
_geom_angle_atom_site_label_3
_geom_angle
_geom_angle_site_symmetry_1
_geom_angle_site_symmetry_3
C13 Os1 C12 98.7(3) . .
C13 Os1 C11 90.0(3) . .
C12 Os1 C11 95.3(3) . .
C13 Os1 C1 130.9(2) . .
C12 Os1 C1 130.4(3) . .
C11 Os1 C1 86.3(2) . .
C13 Os1 C2 163.0(2) . .
C12 Os1 C2 97.7(3) . .
C11 Os1 C2 92.9(3) . .
C1 Os1 C2 32.9(2) . .
C13 Os1 Sb3 95.59(17) . .
C12 Os1 Sb3 91.86(19) . .
C11 Os1 Sb3 170.18(19) . .
C1 Os1 Sb3 83.92(14) . .
C2 Os1 Sb3 79.46(17) . .
C13 Os1 Os2 88.93(18) . .
C12 Os1 Os2 168.32(19) . .
C11 Os1 Os2 93.54(18) . .
C1 Os1 Os2 42.64(18) . .
C2 Os1 Os2 74.19(17) . .
Sb3 Os1 Os2 78.511(10) . .
C22 Os2 C22 93.3(4) 7_565 .
C22 Os2 C21 90.2(2) 7_565 .
C22 Os2 C21 90.2(2) . .
C22 Os2 C1 113.0(2) 7_565 .
C22 Os2 C1 113.0(2) . .
C21 Os2 C1 145.0(3) . .
C22 Os2 Os1 164.79(19) 7_565 .
C22 Os2 Os1 92.95(18) . .
C21 Os2 Os1 103.60(16) . .
C1 Os2 Os1 51.83(12) . .
C22 Os2 Os1 92.95(18) 7_565 7_565
C22 Os2 Os1 164.79(19) . 7_565
C21 Os2 Os1 103.60(16) . 7_565
C1 Os2 Os1 51.83(12) . 7_565
Os1 Os2 Os1 77.835(10) . 7_565
C31 Sb3 C41 95.4(3) . .
C31 Sb3 Os1 119.72(12) . .
C41 Sb3 Os1 119.14(12) . .
C31 Sb3 Os1 119.72(12) . 7_565
C41 Sb3 Os1 119.14(12) . 7_565
Os1 Sb3 Os1 86.255(16) . 7_565
C2 C1 Os2 154.6(6) . .
C2 C1 Os1 79.3(3) . 7_565
Os2 C1 Os1 85.5(2) . 7_565
C2 C1 Os1 79.3(3) . .
Os2 C1 Os1 85.5(2) . .
Os1 C1 Os1 105.6(3) 7_565 .
C1 C2 C3 141.2(8) . .
C1 C2 Os1 67.8(3) . 7_565
C3 C2 Os1 129.3(2) . 7_565
C1 C2 Os1 67.8(3) . .
C3 C2 Os1 129.3(2) . .
Os1 C2 Os1 97.3(3) 7_565 .
C2 C3 C4 112.5(5) . .
C2 C3 C4 112.5(5) . 7_565
C4 C3 C4 107.4(7) . 7_565
C2 C3 C5 113.1(6) . .
C4 C3 C5 105.4(5) . .
C4 C3 C5 105.4(5) 7_565 .
O11 C11 Os1 177.8(7) . .
O12 C12 Os1 179.5(6) . .
O13 C13 Os1 176.4(5) . .
O21 C21 Os2 179.9(7) . .
O22 C22 Os2 178.2(6) . .
C32 C31 C32 118.9(7) 7_565 .
C32 C31 Sb3 120.4(4) 7_565 .
C32 C31 Sb3 120.4(4) . .
C31 C32 C33 120.6(6) . .
C34 C33 C32 119.4(7) . .
C33 C34 C33 121.0(8) . 7_565
C46 C41 C42 117.8(7) . .
C46 C41 Sb3 120.7(5) . .
C42 C41 Sb3 121.4(5) . .
C43 C42 C41 121.4(8) . .
C44 C43 C42 121.5(8) . .
C43 C44 C45 118.0(7) . .
C46 C45 C44 120.0(8) . .
C41 C46 C45 121.3(7) . .

loop_
_geom_bond_atom_site_label_1
_geom_bond_atom_site_label_2
_geom_bond_distance
_geom_bond_site_symmetry_2
Os1 C13 1.896(7) .
Os1 C12 1.906(6) .
Os1 C11 1.942(6) .
Os1 C1 2.283(4) .
Os1 C2 2.422(6) .
Os1 Sb3 2.6598(4) .
Os1 Os2 2.8945(3) .
Os2 C22 1.893(6) 7_565
Os2 C22 1.893(6) .
Os2 C21 1.941(8) .
Os2 C1 1.967(7) .
Os2 Os1 2.8945(3) 7_565
Sb3 C31 2.128(7) .
Sb3 C41 2.138(6) .
Sb3 Os1 2.6598(4) 7_565
O11 C11 1.123(7) .
O12 C12 1.141(7) .
O13 C13 1.126(7) .
O21 C21 1.110(9) .
O22 C22 1.140(7) .
C1 C2 1.339(10) .
C1 Os1 2.283(4) 7_565
C2 C3 1.391(12) .
C2 Os1 2.422(6) 7_565
C3 C4 1.555(8) .
C3 C4 1.555(8) 7_565
C3 C5 1.567(11) .
C31 C32 1.377(7) 7_565
C31 C32 1.377(7) .
C32 C33 1.389(8) .
C33 C34 1.366(8) .
C34 C33 1.366(8) 7_565
C41 C46 1.361(10) .
C41 C42 1.387(10) .
C42 C43 1.363(11) .
C43 C44 1.357(11) .
C44 C45 1.399(11) .
C45 C46 1.388(11) .
